data_7233631
loop_
_publ_author_name
'Weixu Feng'
'Yao Zhang'
'Zhao Zhang'
'Peiyang Su'
'Xingqiang Lu'
'Jirong Song'
'Daidi Fan'
'Wai-Kwok Wong'
'Richard A. Jones'
'Chengyong Su'

_publ_section_title
;
 Near-infrared (NIR) luminescent metallopolymers based on Ln4(Salen)4
 nanoclusters (Ln = Nd or Yb)
;
_journal_name_full 'Journal of Materials Chemistry C'
_journal_page_first 1489
_journal_page_last 1499
_journal_paper_doi 10.1039/C3TC31814A
_journal_volume 2
_journal_year 2014
_chemical_formula_sum 'C120 H168 Cl4 N8 O28 Yb4'
_chemical_formula_weight 3004.58
_space_group_IT_number 14
_space_group_name_Hall '-P 2yn'
_space_group_name_H-M_alt 'P 1 21/n 1'
_symmetry_cell_setting monoclinic
_symmetry_space_group_name_H-M 'P 1 21/n 1'
_atom_sites_solution_hydrogens geom
_atom_sites_solution_primary direct
_atom_sites_solution_secondary difmap
_cell_angle_alpha 90.00
_cell_angle_beta 102.1750(10)
_cell_angle_gamma 90.00
_cell_formula_units_Z 2
_cell_length_a 14.70010(10)
_cell_length_b 23.6787(2)
_cell_length_c 20.2012(2)
_cell_measurement_temperature 293(2)
_cell_volume 6873.46(10)
_computing_structure_refinement 'SHELXL-97 (Sheldrick, 1997)'
_computing_structure_solution 'SHELXS-97 (Sheldrick, 1990)'
_diffrn_ambient_temperature 293(2)
_diffrn_measured_fraction_theta_full 0.995
_diffrn_measured_fraction_theta_max 0.995
_diffrn_measurement_device_type Bruker
_diffrn_radiation_monochromator graphite
_diffrn_radiation_source 'fine-focus sealed tube'
_diffrn_radiation_type CuK\a
_diffrn_radiation_wavelength 1.54178
_diffrn_reflns_av_R_equivalents 0.0565
_diffrn_reflns_av_sigmaI/netI 0.0477
_diffrn_reflns_limit_h_max 16
_diffrn_reflns_limit_h_min -14
_diffrn_reflns_limit_k_max 27
_diffrn_reflns_limit_k_min -27
_diffrn_reflns_limit_l_max 22
_diffrn_reflns_limit_l_min -23
_diffrn_reflns_number 41855
_diffrn_reflns_theta_full 62.52
_diffrn_reflns_theta_max 62.52
_diffrn_reflns_theta_min 2.91
_exptl_absorpt_coefficient_mu 6.103
_exptl_crystal_colour yellow
_exptl_crystal_density_diffrn 1.452
_exptl_crystal_density_method 'not measured'
_exptl_crystal_description block
_exptl_crystal_F_000 3032
_exptl_crystal_size_max 0.30
_exptl_crystal_size_mid 0.25
_exptl_crystal_size_min 0.22
_refine_diff_density_max 2.212
_refine_diff_density_min -1.160
_refine_diff_density_rms 0.165
_refine_ls_extinction_coef 0.000087(17)
_refine_ls_extinction_expression Fc^*^=kFc[1+0.001xFc^2^\l^3^/sin(2\q)]^-1/4^
_refine_ls_extinction_method SHELXL
_refine_ls_goodness_of_fit_ref 1.069
_refine_ls_hydrogen_treatment mixed
_refine_ls_matrix_type full
_refine_ls_number_parameters 740
_refine_ls_number_reflns 10906
_refine_ls_number_restraints 4
_refine_ls_restrained_S_all 1.071
_refine_ls_R_factor_all 0.0558
_refine_ls_R_factor_gt 0.0514
_refine_ls_shift/su_max 0.000
_refine_ls_shift/su_mean 0.000
_refine_ls_structure_factor_coef Fsqd
_refine_ls_weighting_details 'calc w=1/[\s^2^(Fo^2^)+(0.0783P)^2^+32.4390P] where P=(Fo^2^+2Fc^2^)/3'
_refine_ls_weighting_scheme calc
_refine_ls_wR_factor_gt 0.1394
_refine_ls_wR_factor_ref 0.1438
_reflns_number_gt 9919
_reflns_number_total 10906
_reflns_threshold_expression >2sigma(I)
_cod_data_source_file J-Mater-Chem-C-2014-2-1489.cif
_cod_data_source_block 3.4EtOH.6H2O
_cod_original_sg_symbol_H-M P2(1)/n
_cod_database_code 7233631

loop_
_symmetry_equiv_pos_as_xyz
'x, y, z'
'-x+1/2, y+1/2, -z+1/2'
'-x, -y, -z'
'x-1/2, -y-1/2, z-1/2'

loop_
_atom_site_label
_atom_site_type_symbol
_atom_site_fract_x
_atom_site_fract_y
_atom_site_fract_z
_atom_site_U_iso_or_equiv
_atom_site_adp_type
_atom_site_occupancy
_atom_site_symmetry_multiplicity
_atom_site_calc_flag
_atom_site_refinement_flags
_atom_site_disorder_assembly
_atom_site_disorder_group
Yb2 Yb 0.646900(19) 0.924030(12) 0.452250(15) 0.02142(12) Uani 1 1 d . . .
Yb1 Yb 0.485880(19) 0.938100(12) 0.552300(15) 0.02108(12) Uani 1 1 d . . .
N1 N 0.4738(4) 0.8554(2) 0.6216(3) 0.0293(11) Uani 1 1 d . . .
N2 N 0.3451(3) 0.8868(2) 0.5155(3) 0.0273(11) Uani 1 1 d . . .
N3 N 0.8009(4) 1.0056(2) 0.2715(3) 0.0334(12) Uani 1 1 d . . .
N4 N 0.8742(4) 0.9005(2) 0.3274(3) 0.0341(12) Uani 1 1 d . . .
H4A H 0.8352 0.9147 0.3491 0.041 Uiso 1 1 calc R . .
O1 O 0.7847(3) 0.87031(19) 0.5384(2) 0.0314(10) Uani 1 1 d . . .
O2 O 0.6166(3) 0.88789(17) 0.5527(2) 0.0247(9) Uani 1 1 d . . .
O3 O 0.4926(3) 0.90683(17) 0.4459(2) 0.0233(8) Uani 1 1 d . . .
O4 O 0.5467(3) 0.89657(18) 0.3316(2) 0.0272(9) Uani 1 1 d . . .
O5 O 0.4244(3) 1.03203(18) 0.3370(2) 0.0278(9) Uani 1 1 d . . .
O6 O 0.5959(3) 1.00635(16) 0.38672(19) 0.0218(8) Uani 1 1 d . . .
O7 O 0.7397(3) 0.88520(18) 0.3921(2) 0.0277(9) Uani 1 1 d . . .
O8 O 0.6308(3) 0.81680(17) 0.4407(2) 0.0287(9) Uani 1 1 d . . .
O9 O 0.5927(3) 0.99377(16) 0.5161(2) 0.0213(8) Uani 1 1 d . . .
H9A H 0.6345 1.0067 0.5481 0.026 Uiso 1 1 d R . .
O10 O 0.2133(17) 1.0795(11) 0.1453(18) 0.37(2) Uani 1 1 d . . .
H10B H 0.2592 1.0994 0.1399 0.440 Uiso 1 1 d R . .
O13 O 1.012(2) 0.9483(11) 0.4835(15) 0.352(17) Uani 1 1 d . . .
H13C H 1.0217 0.9162 0.4677 0.423 Uiso 1 1 d R . .
H13D H 1.0569 0.9707 0.4975 0.423 Uiso 1 1 d R . .
O14 O 0.752(2) 0.8032(11) 0.9210(12) 0.473(9) Uani 1 1 d . . .
H14C H 0.7960 0.7872 0.9484 0.568 Uiso 1 1 d R . .
H14D H 0.7055 0.8162 0.9352 0.568 Uiso 1 1 d R . .
O15 O 0.9765(11) 0.8348(9) 0.1270(15) 0.322(16) Uani 1 1 d D . .
H15D H 1.0280 0.8365 0.1143 0.387 Uiso 1 1 d R . .
O16 O 0.0252(12) 0.732(2) 0.5029(18) 0.80(6) Uani 1 1 d . . .
H16C H -0.0063 0.7154 0.4686 0.959 Uiso 1 1 d R . .
H16D H 0.0094 0.7300 0.5409 0.959 Uiso 1 1 d R . .
C1 C 0.8793(4) 0.8635(3) 0.5305(4) 0.0386(16) Uani 1 1 d . . .
H1A H 0.9140 0.8426 0.5683 0.058 Uiso 1 1 calc R . .
H1B H 0.9072 0.8999 0.5287 0.058 Uiso 1 1 calc R . .
H1C H 0.8797 0.8433 0.4893 0.058 Uiso 1 1 calc R . .
C2 C 0.7639(4) 0.8497(3) 0.5973(3) 0.0291(13) Uani 1 1 d . . .
C3 C 0.8267(5) 0.8244(3) 0.6490(4) 0.0356(15) Uani 1 1 d . . .
H3B H 0.8888 0.8211 0.6462 0.043 Uiso 1 1 calc R . .
C4 C 0.7974(5) 0.8037(3) 0.7058(4) 0.0404(17) Uani 1 1 d . . .
C5 C 0.8685(5) 0.7769(4) 0.7630(5) 0.060(2) Uani 1 1 d . . .
H5A H 0.8384 0.7695 0.8005 0.072 Uiso 1 1 calc R . .
H5B H 0.8868 0.7407 0.7474 0.072 Uiso 1 1 calc R . .
C6 C 0.9468(9) 0.8075(8) 0.7867(8) 0.156(9) Uani 1 1 d D . .
H6A H 0.9368 0.8396 0.8108 0.187 Uiso 1 1 calc R . .
C7 C 1.0318(7) 0.8006(8) 0.7821(8) 0.158(10) Uani 1 1 d D . .
H7A H 1.0485 0.7697 0.7589 0.237 Uiso 1 1 calc R . .
H7B H 1.0768 0.8266 0.8020 0.237 Uiso 1 1 calc R . .
C8 C 0.7047(5) 0.8060(3) 0.7080(4) 0.0368(15) Uani 1 1 d . . .
H8A H 0.6844 0.7895 0.7440 0.044 Uiso 1 1 calc R . .
C9 C 0.6391(4) 0.8334(3) 0.6558(3) 0.0306(14) Uani 1 1 d . . .
C10 C 0.6707(4) 0.8582(2) 0.6012(3) 0.0244(12) Uani 1 1 d . . .
C11 C 0.5407(4) 0.8278(3) 0.6568(3) 0.0310(14) Uani 1 1 d . . .
H11A H 0.5253 0.8011 0.6864 0.037 Uiso 1 1 calc R . .
C12 C 0.3779(4) 0.8335(3) 0.6189(4) 0.0342(15) Uani 1 1 d . . .
H12A H 0.3730 0.7969 0.5956 0.041 Uiso 1 1 calc R . .
C13 C 0.3522(5) 0.8240(3) 0.6872(4) 0.0459(18) Uani 1 1 d . . .
H13A H 0.3573 0.8593 0.7120 0.055 Uiso 1 1 calc R . .
H13B H 0.3952 0.7972 0.7134 0.055 Uiso 1 1 calc R . .
C14 C 0.2530(6) 0.8014(4) 0.6775(5) 0.052(2) Uani 1 1 d . . .
H14A H 0.2502 0.7639 0.6578 0.063 Uiso 1 1 calc R . .
H14B H 0.2363 0.7982 0.7214 0.063 Uiso 1 1 calc R . .
C15 C 0.1840(5) 0.8390(3) 0.6326(5) 0.049(2) Uani 1 1 d . . .
H15A H 0.1810 0.8749 0.6551 0.059 Uiso 1 1 calc R . .
H15B H 0.1228 0.8218 0.6254 0.059 Uiso 1 1 calc R . .
C16 C 0.2098(5) 0.8491(3) 0.5643(4) 0.0397(16) Uani 1 1 d . . .
H16A H 0.2069 0.8138 0.5396 0.048 Uiso 1 1 calc R . .
H16B H 0.1661 0.8752 0.5377 0.048 Uiso 1 1 calc R . .
C17 C 0.3079(4) 0.8733(3) 0.5756(4) 0.0319(14) Uani 1 1 d . . .
H17A H 0.3080 0.9084 0.6013 0.038 Uiso 1 1 calc R . .
C18 C 0.2999(4) 0.8738(3) 0.4558(3) 0.0308(14) Uani 1 1 d . . .
H18A H 0.2407 0.8586 0.4520 0.037 Uiso 1 1 calc R . .
C19 C 0.3343(4) 0.8810(3) 0.3933(3) 0.0280(13) Uani 1 1 d . . .
C20 C 0.4276(4) 0.8938(2) 0.3913(3) 0.0255(13) Uani 1 1 d . . .
C21 C 0.4528(4) 0.8897(3) 0.3280(3) 0.0267(13) Uani 1 1 d . . .
C22 C 0.3883(5) 0.8789(3) 0.2689(3) 0.0330(14) Uani 1 1 d . . .
H22A H 0.4069 0.8784 0.2277 0.040 Uiso 1 1 calc R . .
C23 C 0.2947(5) 0.8687(3) 0.2710(4) 0.0368(15) Uani 1 1 d . . .
C24 C 0.2227(5) 0.8563(4) 0.2074(4) 0.0506(19) Uani 1 1 d . . .
H24A H 0.2014 0.8178 0.2105 0.061 Uiso 1 1 calc R . .
H24B H 0.1698 0.8809 0.2073 0.061 Uiso 1 1 calc R . .
C25 C 0.2479(9) 0.8622(10) 0.1447(7) 0.136(8) Uani 1 1 d . . .
H25A H 0.2661 0.8991 0.1384 0.164 Uiso 1 1 calc R . .
C26 C 0.2531(10) 0.8320(9) 0.0946(7) 0.134(7) Uani 1 1 d . . .
H26A H 0.2370 0.7940 0.0941 0.201 Uiso 1 1 calc R . .
H26B H 0.2731 0.8477 0.0579 0.201 Uiso 1 1 calc R . .
C27 C 0.2708(4) 0.8686(3) 0.3327(3) 0.0331(15) Uani 1 1 d . . .
H27A H 0.2097 0.8600 0.3347 0.040 Uiso 1 1 calc R . .
C28 C 0.5780(5) 0.8853(3) 0.2699(3) 0.0374(15) Uani 1 1 d . . .
H28A H 0.5254 0.8765 0.2343 0.056 Uiso 1 1 calc R . .
H28B H 0.6202 0.8539 0.2767 0.056 Uiso 1 1 calc R . .
H28C H 0.6092 0.9180 0.2575 0.056 Uiso 1 1 calc R . .
C29 C 0.3253(4) 1.0273(3) 0.3103(3) 0.0321(14) Uani 1 1 d . . .
H29A H 0.3146 1.0142 0.2643 0.048 Uiso 1 1 calc R . .
H29B H 0.2967 1.0636 0.3116 0.048 Uiso 1 1 calc R . .
H29C H 0.2990 1.0010 0.3371 0.048 Uiso 1 1 calc R . .
C30 C 0.4810(4) 1.0289(3) 0.2896(3) 0.0270(13) Uani 1 1 d . . .
C31 C 0.4527(4) 1.0401(3) 0.2221(3) 0.0349(15) Uani 1 1 d . . .
H31A H 0.3905 1.0482 0.2041 0.042 Uiso 1 1 calc R . .
C32 C 0.5172(5) 1.0393(3) 0.1798(3) 0.0374(16) Uani 1 1 d . . .
C33 C 0.4858(6) 1.0509(4) 0.1050(4) 0.056(2) Uani 1 1 d . . .
H33A H 0.4492 1.0854 0.0995 0.068 Uiso 1 1 calc R . .
H33B H 0.5406 1.0579 0.0865 0.068 Uiso 1 1 calc R . .
C34 C 0.4314(7) 1.0069(5) 0.0650(5) 0.070(3) Uani 1 1 d . . .
H34A H 0.4011 1.0164 0.0212 0.083 Uiso 1 1 calc R . .
C35 C 0.4215(14) 0.9581(8) 0.0832(8) 0.141(7) Uani 1 1 d . . .
H35A H 0.4505 0.9465 0.1265 0.211 Uiso 1 1 calc R . .
H35B H 0.3851 0.9328 0.0537 0.211 Uiso 1 1 calc R . .
C36 C 0.6098(5) 1.0288(3) 0.2086(3) 0.0331(14) Uani 1 1 d . . .
H36A H 0.6531 1.0290 0.1810 0.040 Uiso 1 1 calc R . .
C37 C 0.6404(4) 1.0180(3) 0.2782(3) 0.0260(13) Uani 1 1 d . . .
C38 C 0.5745(4) 1.0165(2) 0.3201(3) 0.0233(12) Uani 1 1 d . . .
C39 C 0.7396(4) 1.0101(3) 0.3083(3) 0.0268(13) Uani 1 1 d . . .
H39A H 0.7587 1.0083 0.3552 0.032 Uiso 1 1 calc R . .
C40 C 0.8978(4) 1.0002(3) 0.3067(4) 0.0316(14) Uani 1 1 d . . .
H40A H 0.9030 1.0077 0.3550 0.038 Uiso 1 1 calc R . .
C41 C 0.9575(5) 1.0424(3) 0.2778(4) 0.0407(17) Uani 1 1 d . . .
H41A H 0.9392 1.0804 0.2872 0.049 Uiso 1 1 calc R . .
H41B H 0.9464 1.0379 0.2291 0.049 Uiso 1 1 calc R . .
C42 C 1.0623(5) 1.0346(3) 0.3080(5) 0.053(2) Uani 1 1 d . . .
H42A H 1.0980 1.0609 0.2870 0.064 Uiso 1 1 calc R . .
H42B H 1.0748 1.0424 0.3562 0.064 Uiso 1 1 calc R . .
C43 C 1.0914(6) 0.9747(4) 0.2962(7) 0.079(4) Uani 1 1 d . . .
H43A H 1.1570 0.9698 0.3159 0.094 Uiso 1 1 calc R . .
H43B H 1.0819 0.9675 0.2479 0.094 Uiso 1 1 calc R . .
C44 C 1.0336(5) 0.9326(3) 0.3285(7) 0.066(3) Uani 1 1 d . . .
H44A H 1.0524 0.8942 0.3209 0.080 Uiso 1 1 calc R . .
H44B H 1.0443 0.9390 0.3769 0.080 Uiso 1 1 calc R . .
C45 C 0.9316(5) 0.9405(3) 0.2971(4) 0.0407(17) Uani 1 1 d . . .
H45A H 0.9219 0.9327 0.2485 0.049 Uiso 1 1 calc R . .
C46 C 0.8778(5) 0.8463(3) 0.3238(4) 0.0362(15) Uani 1 1 d . . .
H46A H 0.9203 0.8303 0.3011 0.043 Uiso 1 1 calc R . .
C47 C 0.8203(4) 0.8096(3) 0.3527(4) 0.0323(14) Uani 1 1 d . . .
C48 C 0.8333(5) 0.7509(3) 0.3479(4) 0.0449(18) Uani 1 1 d . . .
H48A H 0.8790 0.7374 0.3264 0.054 Uiso 1 1 calc R . .
C49 C 0.7797(5) 0.7133(3) 0.3746(5) 0.0470(19) Uani 1 1 d . . .
C50 C 0.7922(8) 0.6500(4) 0.3668(8) 0.090(4) Uani 1 1 d . . .
H50A H 0.7560 0.6394 0.3226 0.109 Uiso 1 1 calc R . .
H50B H 0.8570 0.6437 0.3655 0.109 Uiso 1 1 calc R . .
C51 C 0.7712(12) 0.6145(4) 0.4105(11) 0.144(8) Uani 1 1 d . . .
H51A H 0.8103 0.6211 0.4524 0.173 Uiso 1 1 calc R . .
C52 C 0.7172(10) 0.5744(5) 0.4167(7) 0.091(4) Uani 1 1 d . . .
H52A H 0.6732 0.5621 0.3794 0.137 Uiso 1 1 calc R . .
H52B H 0.7214 0.5571 0.4586 0.137 Uiso 1 1 calc R . .
C53 C 0.7106(5) 0.7345(3) 0.4070(4) 0.0345(15) Uani 1 1 d . . .
H53A H 0.6740 0.7096 0.4255 0.041 Uiso 1 1 calc R . .
C54 C 0.6969(4) 0.7917(3) 0.4113(3) 0.0253(13) Uani 1 1 d . . .
C55 C 0.7522(4) 0.8307(3) 0.3851(3) 0.0255(13) Uani 1 1 d . . .
C56 C 0.5662(5) 0.7799(3) 0.4647(4) 0.0352(15) Uani 1 1 d . . .
H56A H 0.5766 0.7416 0.4527 0.053 Uiso 1 1 calc R . .
H56B H 0.5036 0.7907 0.4443 0.053 Uiso 1 1 calc R . .
H56C H 0.5754 0.7830 0.5131 0.053 Uiso 1 1 calc R . .
C57 C 0.161(3) 1.068(3) 0.0999(15) 0.85(7) Uani 1 1 d D . .
H57A H 0.1976 1.0551 0.0681 1.020 Uiso 1 1 calc R . .
H57B H 0.1343 1.1036 0.0823 1.020 Uiso 1 1 calc R . .
C58 C 0.083(2) 1.0301(15) 0.0892(19) 0.284(19) Uani 1 1 d D . .
H58A H 0.0497 1.0332 0.0432 0.426 Uiso 1 1 calc R . .
H58B H 0.0433 1.0398 0.1193 0.426 Uiso 1 1 calc R . .
H58C H 0.1053 0.9921 0.0980 0.426 Uiso 1 1 calc R . .
C59 C 0.833(3) 0.8754(16) 0.1304(14) 0.428(9) Uani 1 1 d D . .
H59A H 0.8029 0.9111 0.1185 0.642 Uiso 1 1 calc R . .
H59B H 0.8490 0.8719 0.1788 0.642 Uiso 1 1 calc R . .
H59C H 0.7910 0.8454 0.1119 0.642 Uiso 1 1 calc R . .
C60 C 0.9141(19) 0.8720(10) 0.1038(9) 0.96(10) Uani 1 1 d D . .
H60A H 0.8947 0.8658 0.0554 1.152 Uiso 1 1 calc R . .
H60B H 0.9440 0.9087 0.1099 1.152 Uiso 1 1 calc R . .
Cl1 Cl 0.79383(10) 0.99320(6) 0.49607(8) 0.0324(3) Uani 1 1 d . . .
Cl2 Cl 1.06748(15) 0.76758(10) 0.31055(16) 0.0747(8) Uani 1 1 d . . .

loop_
_atom_site_aniso_label
_atom_site_aniso_U_11
_atom_site_aniso_U_22
_atom_site_aniso_U_33
_atom_site_aniso_U_23
_atom_site_aniso_U_13
_atom_site_aniso_U_12
Yb2 0.01682(19) 0.02380(19) 0.02561(19) -0.00056(11) 0.00895(13) 0.00211(11)
Yb1 0.01646(19) 0.02241(18) 0.02640(19) 0.00158(11) 0.00914(13) 0.00176(11)
N1 0.030(3) 0.025(3) 0.037(3) 0.006(2) 0.016(2) 0.001(2)
N2 0.017(2) 0.030(3) 0.039(3) 0.003(2) 0.014(2) 0.002(2)
N3 0.029(3) 0.040(3) 0.036(3) 0.002(2) 0.018(2) -0.001(2)
N4 0.023(3) 0.034(3) 0.050(3) -0.006(3) 0.019(2) -0.001(2)
O1 0.023(2) 0.038(2) 0.035(2) 0.0099(19) 0.0099(18) 0.0081(18)
O2 0.019(2) 0.029(2) 0.028(2) 0.0054(17) 0.0093(17) 0.0081(16)
O3 0.021(2) 0.025(2) 0.025(2) -0.0027(16) 0.0072(17) 0.0003(16)
O4 0.026(2) 0.031(2) 0.027(2) -0.0065(17) 0.0088(17) -0.0013(17)
O5 0.017(2) 0.037(2) 0.030(2) 0.0024(18) 0.0078(17) 0.0011(17)
O6 0.020(2) 0.025(2) 0.021(2) 0.0017(16) 0.0066(16) 0.0041(16)
O7 0.026(2) 0.028(2) 0.032(2) -0.0024(18) 0.0128(18) 0.0008(17)
O8 0.026(2) 0.023(2) 0.041(2) -0.0023(18) 0.0172(19) 0.0001(17)
O9 0.0156(19) 0.023(2) 0.026(2) -0.0001(16) 0.0055(16) -0.0001(15)
O10 0.24(2) 0.28(3) 0.60(5) 0.28(3) 0.16(3) 0.13(2)
O13 0.39(4) 0.32(3) 0.36(4) 0.04(3) 0.10(3) -0.19(3)
O14 0.75(3) 0.47(2) 0.32(2) -0.302(18) 0.37(2) -0.501
O15 0.109(11) 0.25(2) 0.56(4) 0.14(3) -0.042(17) -0.029(13)
O16 0.123(14) 1.41(13) 0.74(7) -0.86(8) -0.20(3) 0.26(4)
C1 0.021(3) 0.052(4) 0.047(4) 0.004(3) 0.015(3) 0.006(3)
C2 0.028(3) 0.027(3) 0.033(3) 0.005(3) 0.009(3) 0.002(3)
C3 0.022(3) 0.041(4) 0.043(4) 0.008(3) 0.006(3) 0.004(3)
C4 0.032(4) 0.043(4) 0.044(4) 0.018(3) 0.003(3) 0.004(3)
C5 0.032(4) 0.078(6) 0.069(6) 0.039(5) 0.005(4) 0.008(4)
C6 0.099(11) 0.175(16) 0.155(15) 0.128(13) -0.060(10) -0.048(10)
C7 0.046(7) 0.231(19) 0.170(15) 0.153(15) -0.041(8) -0.050(9)
C8 0.033(4) 0.041(4) 0.037(4) 0.014(3) 0.009(3) 0.003(3)
C9 0.029(3) 0.029(3) 0.035(3) 0.005(3) 0.009(3) 0.003(3)
C10 0.022(3) 0.022(3) 0.029(3) 0.000(2) 0.007(2) 0.004(2)
C11 0.032(4) 0.027(3) 0.038(4) 0.006(3) 0.017(3) 0.003(3)
C12 0.028(3) 0.031(3) 0.049(4) 0.008(3) 0.020(3) -0.004(3)
C13 0.043(4) 0.045(4) 0.057(5) 0.015(4) 0.027(4) 0.004(3)
C14 0.047(5) 0.047(4) 0.074(6) 0.011(4) 0.038(4) -0.004(4)
C15 0.034(4) 0.048(4) 0.074(6) 0.002(4) 0.032(4) -0.004(3)
C16 0.025(3) 0.038(4) 0.061(5) 0.002(3) 0.019(3) -0.003(3)
C17 0.027(3) 0.027(3) 0.048(4) 0.001(3) 0.021(3) 0.002(3)
C18 0.019(3) 0.028(3) 0.046(4) -0.001(3) 0.007(3) -0.001(2)
C19 0.021(3) 0.024(3) 0.039(4) -0.004(3) 0.005(3) 0.000(2)
C20 0.023(3) 0.018(3) 0.037(3) -0.006(2) 0.007(3) 0.002(2)
C21 0.016(3) 0.028(3) 0.034(3) -0.004(3) 0.002(2) -0.001(2)
C22 0.034(4) 0.033(3) 0.033(3) -0.005(3) 0.007(3) 0.000(3)
C23 0.028(4) 0.034(4) 0.044(4) -0.002(3) -0.001(3) -0.002(3)
C24 0.036(4) 0.065(5) 0.047(5) -0.009(4) -0.001(3) -0.004(4)
C25 0.060(8) 0.26(2) 0.070(9) 0.010(11) -0.020(7) -0.047(11)
C26 0.097(10) 0.24(2) 0.058(8) -0.034(11) 0.011(7) -0.047(12)
C27 0.022(3) 0.032(3) 0.043(4) -0.002(3) 0.002(3) 0.001(3)
C28 0.038(4) 0.049(4) 0.028(3) -0.008(3) 0.014(3) -0.002(3)
C29 0.014(3) 0.041(4) 0.039(4) -0.005(3) 0.000(3) -0.002(3)
C30 0.022(3) 0.031(3) 0.028(3) -0.002(3) 0.004(2) -0.004(2)
C31 0.022(3) 0.049(4) 0.032(4) 0.007(3) 0.004(3) -0.003(3)
C32 0.039(4) 0.048(4) 0.024(3) 0.008(3) 0.004(3) -0.006(3)
C33 0.050(5) 0.083(6) 0.036(4) 0.013(4) 0.008(4) -0.015(4)
C34 0.075(7) 0.095(8) 0.037(4) 0.001(5) 0.008(4) -0.023(6)
C35 0.193(19) 0.143(15) 0.081(10) -0.018(10) 0.018(11) -0.077(14)
C36 0.031(4) 0.041(4) 0.029(3) 0.003(3) 0.011(3) -0.007(3)
C37 0.024(3) 0.031(3) 0.025(3) 0.003(2) 0.009(2) -0.001(2)
C38 0.021(3) 0.022(3) 0.027(3) -0.001(2) 0.008(2) 0.003(2)
C39 0.029(3) 0.028(3) 0.025(3) -0.001(2) 0.009(3) 0.000(2)
C40 0.023(3) 0.035(3) 0.040(4) -0.002(3) 0.015(3) 0.001(3)
C41 0.030(4) 0.039(4) 0.059(5) 0.004(3) 0.023(3) 0.001(3)
C42 0.032(4) 0.039(4) 0.092(7) 0.005(4) 0.021(4) -0.008(3)
C43 0.034(5) 0.040(5) 0.174(12) 0.003(6) 0.050(6) -0.002(4)
C44 0.026(4) 0.036(4) 0.146(10) 0.007(5) 0.038(5) 0.001(3)
C45 0.031(4) 0.036(4) 0.062(5) -0.008(3) 0.027(3) -0.006(3)
C46 0.032(4) 0.034(4) 0.049(4) -0.008(3) 0.023(3) -0.001(3)
C47 0.025(3) 0.032(3) 0.044(4) -0.009(3) 0.016(3) 0.000(3)
C48 0.039(4) 0.034(4) 0.069(5) -0.015(4) 0.028(4) -0.003(3)
C49 0.046(4) 0.031(4) 0.073(5) -0.009(4) 0.034(4) 0.001(3)
C50 0.090(8) 0.034(5) 0.177(13) -0.001(6) 0.096(9) 0.009(5)
C51 0.163(14) 0.033(5) 0.29(2) 0.028(9) 0.175(16) 0.033(7)
C52 0.132(11) 0.059(6) 0.096(9) -0.006(6) 0.054(8) -0.034(7)
C53 0.032(4) 0.030(3) 0.045(4) -0.002(3) 0.018(3) -0.002(3)
C54 0.021(3) 0.025(3) 0.030(3) -0.005(2) 0.008(2) 0.004(2)
C55 0.023(3) 0.026(3) 0.027(3) -0.005(2) 0.006(2) 0.001(2)
C56 0.032(4) 0.029(3) 0.052(4) -0.003(3) 0.025(3) -0.003(3)
C57 0.28(3) 2.00(19) 0.30(4) -0.72(9) 0.130(18) -0.501
C58 0.20(3) 0.34(5) 0.32(5) 0.02(4) 0.08(3) -0.08(3)
C59 0.64(3) 0.51(3) 0.25(3) -0.29(2) 0.34(3) -0.502
C60 2.0(2) 0.103(17) 0.32(4) 0.03(2) -0.79(9) -0.02(5)
Cl1 0.0212(7) 0.0328(8) 0.0424(9) -0.0010(6) 0.0050(6) -0.0006(6)
Cl2 0.0476(12) 0.0587(13) 0.128(2) -0.0352(14) 0.0425(13) -0.0039(10)

loop_
_atom_type_symbol
_atom_type_description
_atom_type_scat_dispersion_real
_atom_type_scat_dispersion_imag
_atom_type_scat_source
C C 0.0181 0.0091 'International Tables Vol C Tables 4.2.6.8 and 6.1.1.4'
H H 0.0000 0.0000 'International Tables Vol C Tables 4.2.6.8 and 6.1.1.4'
O O 0.0492 0.0322 'International Tables Vol C Tables 4.2.6.8 and 6.1.1.4'
N N 0.0311 0.0180 'International Tables Vol C Tables 4.2.6.8 and 6.1.1.4'
Yb Yb -7.2108 4.4329 'International Tables Vol C Tables 4.2.6.8 and 6.1.1.4'
Cl Cl 0.3639 0.7018 'International Tables Vol C Tables 4.2.6.8 and 6.1.1.4'

loop_
_geom_angle_atom_site_label_1
_geom_angle_atom_site_label_2
_geom_angle_atom_site_label_3
_geom_angle
_geom_angle_site_symmetry_1
_geom_angle_site_symmetry_3
O7 Yb2 O3 128.07(15) . .
O7 Yb2 O2 125.44(14) . .
O3 Yb2 O2 67.23(14) . .
O7 Yb2 O9 156.88(14) . .
O3 Yb2 O9 72.92(13) . .
O2 Yb2 O9 68.21(13) . .
O7 Yb2 O6 101.12(14) . .
O3 Yb2 O6 85.54(14) . .
O2 Yb2 O6 133.44(13) . .
O9 Yb2 O6 67.98(13) . .
O7 Yb2 O8 65.95(14) . .
O3 Yb2 O8 75.28(14) . .
O2 Yb2 O8 71.57(14) . .
O9 Yb2 O8 135.79(13) . .
O6 Yb2 O8 138.45(14) . .
O7 Yb2 O4 71.32(14) . .
O3 Yb2 O4 63.34(13) . .
O2 Yb2 O4 122.67(14) . .
O9 Yb2 O4 119.55(13) . .
O6 Yb2 O4 68.99(13) . .
O8 Yb2 O4 69.47(14) . .
O7 Yb2 O1 72.07(15) . .
O3 Yb2 O1 123.69(14) . .
O2 Yb2 O1 61.29(13) . .
O9 Yb2 O1 105.92(14) . .
O6 Yb2 O1 148.14(13) . .
O8 Yb2 O1 68.45(14) . .
O4 Yb2 O1 132.43(13) . .
O7 Yb2 Cl1 83.64(11) . .
O3 Yb2 Cl1 147.32(10) . .
O2 Yb2 Cl1 102.90(11) . .
O9 Yb2 Cl1 74.53(10) . .
O6 Yb2 Cl1 79.81(10) . .
O8 Yb2 Cl1 133.09(10) . .
O4 Yb2 Cl1 134.43(10) . .
O1 Yb2 Cl1 68.61(10) . .
O7 Yb2 C55 19.72(16) . .
O3 Yb2 C55 114.97(15) . .
O2 Yb2 C55 108.53(15) . .
O9 Yb2 C55 170.13(14) . .
O6 Yb2 C55 117.23(15) . .
O8 Yb2 C55 46.47(14) . .
O4 Yb2 C55 70.22(14) . .
O1 Yb2 C55 65.05(15) . .
Cl1 Yb2 C55 97.69(11) . .
O7 Yb2 Yb1 160.95(11) . .
O3 Yb2 Yb1 41.45(10) . .
O2 Yb2 Yb1 40.70(9) . .
O9 Yb2 Yb1 41.38(9) . .
O6 Yb2 Yb1 94.13(9) . .
O8 Yb2 Yb1 95.06(9) . .
O4 Yb2 Yb1 104.26(9) . .
O1 Yb2 Yb1 100.53(9) . .
Cl1 Yb2 Yb1 110.49(4) . .
C55 Yb2 Yb1 141.26(11) . .
O7 Yb2 Yb1 135.94(11) . 3_676
O3 Yb2 Yb1 69.63(10) . 3_676
O2 Yb2 Yb1 98.36(9) . 3_676
O9 Yb2 Yb1 34.09(10) . 3_676
O6 Yb2 Yb1 35.31(9) . 3_676
O8 Yb2 Yb1 144.60(9) . 3_676
O4 Yb2 Yb1 90.31(9) . 3_676
O1 Yb2 Yb1 137.25(10) . 3_676
Cl1 Yb2 Yb1 81.85(3) . 3_676
C55 Yb2 Yb1 152.41(11) . 3_676
Yb1 Yb2 Yb1 61.080(9) . 3_676
O2 Yb1 O9 134.30(14) . 3_676
O2 Yb1 O9 70.31(14) . .
O9 Yb1 O9 72.05(15) 3_676 .
O2 Yb1 O3 68.23(14) . .
O9 Yb1 O3 77.08(14) 3_676 .
O9 Yb1 O3 73.65(14) . .
O2 Yb1 O6 146.87(14) . 3_676
O9 Yb1 O6 70.41(13) 3_676 3_676
O9 Yb1 O6 108.22(14) . 3_676
O3 Yb1 O6 144.54(14) . 3_676
O2 Yb1 N2 114.58(16) . .
O9 Yb1 N2 82.84(16) 3_676 .
O9 Yb1 N2 143.66(16) . .
O3 Yb1 N2 75.46(16) . .
O6 Yb1 N2 86.62(16) 3_676 .
O2 Yb1 N1 74.91(16) . .
O9 Yb1 N1 146.14(16) 3_676 .
O9 Yb1 N1 141.81(16) . .
O3 Yb1 N1 107.55(16) . .
O6 Yb1 N1 92.43(15) 3_676 .
N2 Yb1 N1 66.75(18) . .
O2 Yb1 O5 81.64(14) . 3_676
O9 Yb1 O5 117.17(14) 3_676 3_676
O9 Yb1 O5 81.46(14) . 3_676
O3 Yb1 O5 145.82(13) . 3_676
O6 Yb1 O5 65.69(13) 3_676 3_676
N2 Yb1 O5 134.28(16) . 3_676
N1 Yb1 O5 78.34(17) . 3_676
O2 Yb1 C38 125.05(15) . 3_676
O9 Yb1 C38 93.51(14) 3_676 3_676
O9 Yb1 C38 113.81(15) . 3_676
O3 Yb1 C38 165.88(15) . 3_676
O6 Yb1 C38 23.39(14) 3_676 3_676
N2 Yb1 C38 93.10(16) . 3_676
N1 Yb1 C38 74.46(16) . 3_676
O5 Yb1 C38 48.11(14) 3_676 3_676
O2 Yb1 C17 118.39(15) . .
O9 Yb1 C17 96.01(15) 3_676 .
O9 Yb1 C17 167.51(16) . .
O3 Yb1 C17 100.55(16) . .
O6 Yb1 C17 69.87(15) 3_676 .
N2 Yb1 C17 26.31(18) . .
N1 Yb1 C17 50.17(17) . .
O5 Yb1 C17 107.98(16) 3_676 .
C38 Yb1 C17 69.62(16) 3_676 .
O2 Yb1 Yb2 42.28(10) . .
O9 Yb1 Yb2 92.07(9) 3_676 .
O9 Yb1 Yb2 42.52(9) . .
O3 Yb1 Yb2 41.18(10) . .
O6 Yb1 Yb2 150.52(10) 3_676 .
N2 Yb1 Yb2 115.36(12) . .
N1 Yb1 Yb2 113.74(12) . .
O5 Yb1 Yb2 105.06(9) 3_676 .
C38 Yb1 Yb2 151.47(11) 3_676 .
C17 Yb1 Yb2 137.42(12) . .
O2 Yb1 Yb1 102.82(10) . 3_676
O9 Yb1 Yb1 36.12(9) 3_676 3_676
O9 Yb1 Yb1 35.92(10) . 3_676
O3 Yb1 Yb1 71.80(10) . 3_676
O6 Yb1 Yb1 89.25(10) 3_676 3_676
N2 Yb1 Yb1 114.98(13) . 3_676
N1 Yb1 Yb1 177.68(12) . 3_676
O5 Yb1 Yb1 100.93(10) 3_676 3_676
C38 Yb1 Yb1 106.73(11) 3_676 3_676
C17 Yb1 Yb1 132.04(12) . 3_676
Yb2 Yb1 Yb1 64.245(9) . 3_676
C11 N1 C12 117.1(5) . .
C11 N1 Yb1 126.6(4) . .
C12 N1 Yb1 116.2(4) . .
C18 N2 C17 121.0(5) . .
C18 N2 Yb1 131.2(4) . .
C17 N2 Yb1 107.7(4) . .
C39 N3 C40 117.1(6) . .
C46 N4 C45 125.4(6) . .
C2 O1 C1 116.7(5) . .
C2 O1 Yb2 116.8(3) . .
C1 O1 Yb2 126.3(4) . .
C10 O2 Yb1 131.2(4) . .
C10 O2 Yb2 130.1(3) . .
Yb1 O2 Yb2 97.02(14) . .
C20 O3 Yb2 128.1(4) . .
C20 O3 Yb1 133.3(4) . .
Yb2 O3 Yb1 97.38(15) . .
C21 O4 C28 115.6(5) . .
C21 O4 Yb2 115.8(3) . .
C28 O4 Yb2 128.6(4) . .
C30 O5 C29 116.0(5) . .
C30 O5 Yb1 110.9(3) . 3_676
C29 O5 Yb1 132.0(4) . 3_676
C38 O6 Yb1 113.4(3) . 3_676
C38 O6 Yb2 133.2(3) . .
Yb1 O6 Yb2 107.93(15) 3_676 .
C55 O7 Yb2 125.7(4) . .
C54 O8 C56 117.2(5) . .
C54 O8 Yb2 114.1(3) . .
C56 O8 Yb2 128.5(3) . .
Yb1 O9 Yb1 107.95(15) 3_676 .
Yb1 O9 Yb2 110.77(16) 3_676 .
Yb1 O9 Yb2 96.10(14) . .
O1 C2 C3 125.1(6) . .
O1 C2 C10 113.3(5) . .
C3 C2 C10 121.6(6) . .
C2 C3 C4 120.2(6) . .
C8 C4 C3 119.4(6) . .
C8 C4 C5 121.3(7) . .
C3 C4 C5 119.2(6) . .
C6 C5 C4 116.0(8) . .
C7 C6 C5 132(2) . .
C4 C8 C9 121.1(6) . .
C10 C9 C8 118.9(6) . .
C10 C9 C11 122.7(6) . .
C8 C9 C11 117.9(6) . .
O2 C10 C2 118.2(5) . .
O2 C10 C9 123.6(5) . .
C2 C10 C9 118.2(6) . .
N1 C11 C9 126.9(6) . .
N1 C12 C13 115.6(6) . .
N1 C12 C17 108.8(5) . .
C13 C12 C17 110.2(5) . .
C12 C13 C14 110.5(7) . .
C15 C14 C13 112.0(6) . .
C14 C15 C16 111.9(6) . .
C17 C16 C15 109.5(6) . .
N2 C17 C16 117.7(6) . .
N2 C17 C12 106.6(5) . .
C16 C17 C12 110.8(5) . .
N2 C17 Yb1 46.0(3) . .
C16 C17 Yb1 161.8(5) . .
C12 C17 Yb1 84.6(3) . .
N2 C18 C19 125.2(6) . .
C27 C19 C20 119.4(6) . .
C27 C19 C18 116.1(6) . .
C20 C19 C18 124.2(6) . .
O3 C20 C21 119.2(5) . .
O3 C20 C19 123.7(6) . .
C21 C20 C19 117.0(6) . .
O4 C21 C22 124.4(6) . .
O4 C21 C20 113.4(5) . .
C22 C21 C20 122.2(6) . .
C21 C22 C23 120.3(6) . .
C27 C23 C22 117.9(6) . .
C27 C23 C24 120.5(6) . .
C22 C23 C24 121.6(7) . .
C25 C24 C23 118.5(8) . .
C26 C25 C24 138(2) . .
C23 C27 C19 122.9(6) . .
C31 C30 O5 125.1(6) . .
C31 C30 C38 122.6(6) . .
O5 C30 C38 112.1(5) . .
C30 C31 C32 120.2(6) . .
C36 C32 C31 118.4(6) . .
C36 C32 C33 121.2(7) . .
C31 C32 C33 120.3(7) . .
C34 C33 C32 116.2(8) . .
C35 C34 C33 126.4(11) . .
C32 C36 C37 122.1(6) . .
C36 C37 C38 119.2(6) . .
C36 C37 C39 121.1(5) . .
C38 C37 C39 119.6(5) . .
O6 C38 C37 124.2(5) . .
O6 C38 C30 118.4(5) . .
C37 C38 C30 117.3(5) . .
O6 C38 Yb1 43.2(2) . 3_676
C37 C38 Yb1 147.5(4) . 3_676
C30 C38 Yb1 82.4(3) . 3_676
N3 C39 C37 121.7(6) . .
N3 C40 C41 109.8(6) . .
N3 C40 C45 109.3(6) . .
C41 C40 C45 109.3(5) . .
C40 C41 C42 112.2(6) . .
C43 C42 C41 110.0(7) . .
C42 C43 C44 109.8(7) . .
C45 C44 C43 109.2(8) . .
N4 C45 C44 110.4(7) . .
N4 C45 C40 108.1(5) . .
C44 C45 C40 112.5(6) . .
N4 C46 C47 123.5(6) . .
C55 C47 C48 120.3(6) . .
C55 C47 C46 121.3(6) . .
C48 C47 C46 118.4(6) . .
C49 C48 C47 121.1(6) . .
C48 C49 C53 118.7(7) . .
C48 C49 C50 120.4(7) . .
C53 C49 C50 120.9(7) . .
C51 C50 C49 120.9(10) . .
C52 C51 C50 143(2) . .
C54 C53 C49 120.7(6) . .
O8 C54 C53 125.4(6) . .
O8 C54 C55 113.4(5) . .
C53 C54 C55 121.2(5) . .
O7 C55 C47 122.1(6) . .
O7 C55 C54 119.9(5) . .
C47 C55 C54 118.0(6) . .
O7 C55 Yb2 34.6(3) . .
C47 C55 Yb2 156.0(4) . .
C54 C55 Yb2 85.5(3) . .
O10 C57 C58 133(5) . .
O15 C60 C59 120(3) . .

loop_
_geom_bond_atom_site_label_1
_geom_bond_atom_site_label_2
_geom_bond_distance
_geom_bond_site_symmetry_2
Yb2 O7 2.210(4) .
Yb2 O3 2.282(4) .
Yb2 O2 2.330(4) .
Yb2 O9 2.336(4) .
Yb2 O6 2.387(4) .
Yb2 O8 2.556(4) .
Yb2 O4 2.649(4) .
Yb2 O1 2.695(4) .
Yb2 Cl1 2.7064(15) .
Yb2 C55 3.163(6) .
Yb2 Yb1 3.4375(4) .
Yb2 Yb1 3.7947(4) 3_676
Yb1 O2 2.259(4) .
Yb1 O9 2.274(4) 3_676
Yb1 O9 2.285(4) .
Yb1 O3 2.294(4) .
Yb1 O6 2.306(4) 3_676
Yb1 N2 2.380(5) .
Yb1 N1 2.435(5) .
Yb1 O5 2.449(4) 3_676
Yb1 C38 3.091(6) 3_676
Yb1 C17 3.153(6) .
Yb1 Yb1 3.6879(6) 3_676
N1 C11 1.267(8) .
N1 C12 1.493(8) .
N2 C18 1.285(9) .
N2 C17 1.467(8) .
N3 C39 1.289(8) .
N3 C40 1.457(9) .
N4 C46 1.287(9) .
N4 C45 1.483(9) .
O1 C2 1.377(8) .
O1 C1 1.443(8) .
O2 C10 1.327(7) .
O3 C20 1.335(7) .
O4 C21 1.376(7) .
O4 C28 1.443(7) .
O5 C30 1.397(7) .
O5 C29 1.447(7) .
O5 Yb1 2.449(4) 3_676
O6 C38 1.337(7) .
O6 Yb1 2.306(4) 3_676
O7 C55 1.315(7) .
O8 C54 1.375(7) .
O8 C56 1.448(7) .
O9 Yb1 2.274(4) 3_676
O10 C57 1.10(4) .
O15 C60 1.286(17) .
C2 C3 1.378(9) .
C2 C10 1.404(9) .
C3 C4 1.397(10) .
C4 C8 1.374(10) .
C4 C5 1.523(10) .
C5 C6 1.358(17) .
C6 C7 1.284(15) .
C8 C9 1.425(9) .
C9 C10 1.411(9) .
C9 C11 1.457(9) .
C12 C13 1.521(10) .
C12 C17 1.527(9) .
C13 C14 1.527(11) .
C14 C15 1.502(12) .
C15 C16 1.526(11) .
C16 C17 1.523(9) .
C18 C19 1.466(9) .
C19 C27 1.405(9) .
C19 C20 1.413(9) .
C20 C21 1.406(9) .
C21 C22 1.382(9) .
C22 C23 1.406(10) .
C23 C27 1.365(10) .
C23 C24 1.510(10) .
C24 C25 1.400(17) .
C25 C26 1.26(2) .
C30 C31 1.364(9) .
C30 C38 1.415(9) .
C31 C32 1.404(10) .
C32 C36 1.386(10) .
C32 C33 1.509(10) .
C33 C34 1.453(14) .
C34 C35 1.230(19) .
C36 C37 1.407(9) .
C37 C38 1.415(8) .
C37 C39 1.469(9) .
C38 Yb1 3.091(6) 3_676
C40 C41 1.524(9) .
C40 C45 1.526(9) .
C41 C42 1.544(11) .
C42 C43 1.515(12) .
C43 C44 1.541(12) .
C44 C45 1.512(12) .
C46 C47 1.420(9) .
C47 C55 1.399(9) .
C47 C48 1.409(10) .
C48 C49 1.373(11) .
C49 C53 1.411(10) .
C49 C50 1.523(11) .
C50 C51 1.303(17) .
C51 C52 1.260(16) .
C53 C54 1.375(9) .
C54 C55 1.406(9) .
C57 C58 1.426(19) .
C59 C60 1.41(2) .
